data_7038381
loop_
_publ_author_name
'Simler, Thomas'
'Braunstein, Pierre'
'Danopoulos, Andreas A.'

_publ_section_title
;
 Coinage metal complexes with bridging hybrid phosphine-NHC ligands:
 synthesis of di- and tetra-nuclear complexes.
;
_journal_issue 12
_journal_name_full 'Dalton transactions (Cambridge, England : 2003)'
_journal_page_first 5122
_journal_page_last 5139
_journal_paper_doi 10.1039/c6dt00275g
_journal_volume 45
_journal_year 2016
_chemical_formula_moiety 'C52 H78 Br2 Cu2 N4 P2'
_chemical_formula_sum 'C52 H78 Br2 Cu2 N4 P2'
_chemical_formula_weight 1108.02
_chemical_name_systematic
;
 ?
;
_space_group_IT_number 43
_symmetry_cell_setting orthorhombic
_symmetry_space_group_name_Hall 'F 2 -2d'
_symmetry_space_group_name_H-M 'F d d 2'
_atom_sites_solution_hydrogens geom
_atom_sites_solution_primary direct
_atom_sites_solution_secondary difmap
_audit_creation_method SHELXL-97
_audit_update_record
;
2016-01-06 deposited with the CCDC.
2016-02-11 downloaded from the CCDC.
;
_cell_angle_alpha 90.00
_cell_angle_beta 90.00
_cell_angle_gamma 90.00
_cell_formula_units_Z 24
_cell_length_a 31.369(4)
_cell_length_b 79.041(12)
_cell_length_c 12.8063(18)
_cell_measurement_reflns_used 9869
_cell_measurement_temperature 173(2)
_cell_measurement_theta_max 27.94
_cell_measurement_theta_min 2.44
_cell_volume 31752(8)
_computing_cell_refinement 'Bruker SAINT'
_computing_data_collection 'Bruker APEX2'
_computing_data_reduction 'Bruker SAINT'
_computing_molecular_graphics 'Bruker SHELXTL'
_computing_publication_material 'Bruker SHELXTL'
_computing_structure_refinement 'SHELXL-97 (Sheldrick, 2008)'
_computing_structure_solution 'SHELXS-97 (Sheldrick 2008)'
_diffrn_ambient_temperature 173(2)
_diffrn_measured_fraction_theta_full 0.997
_diffrn_measured_fraction_theta_max 0.997
_diffrn_measurement_device_type 'Bruker APEX-II CCD'
_diffrn_measurement_method '\f and \w scans'
_diffrn_radiation_monochromator triumph
_diffrn_radiation_source 'sealed tube'
_diffrn_radiation_type MoK\a
_diffrn_radiation_wavelength 0.71073
_diffrn_reflns_av_R_equivalents 0.0549
_diffrn_reflns_av_sigmaI/netI 0.0526
_diffrn_reflns_limit_h_max 37
_diffrn_reflns_limit_h_min -41
_diffrn_reflns_limit_k_max 104
_diffrn_reflns_limit_k_min -104
_diffrn_reflns_limit_l_max 16
_diffrn_reflns_limit_l_min -16
_diffrn_reflns_number 102497
_diffrn_reflns_theta_full 28.04
_diffrn_reflns_theta_max 28.04
_diffrn_reflns_theta_min 1.66
_exptl_absorpt_coefficient_mu 2.412
_exptl_absorpt_correction_T_max 0.5315
_exptl_absorpt_correction_T_min 0.4610
_exptl_absorpt_correction_type multi-scan
_exptl_absorpt_process_details sadabs
_exptl_crystal_colour colourless
_exptl_crystal_density_diffrn 1.391
_exptl_crystal_density_method 'not measured'
_exptl_crystal_description prism
_exptl_crystal_F_000 13824
_exptl_crystal_size_max 0.38
_exptl_crystal_size_mid 0.36
_exptl_crystal_size_min 0.30
_refine_diff_density_max 1.241
_refine_diff_density_min -1.285
_refine_diff_density_rms 0.129
_refine_ls_abs_structure_details 'Flack H D (1983), Acta Cryst. A39, 876-881'
_refine_ls_abs_structure_Flack 0.060(9)
_refine_ls_extinction_method none
_refine_ls_goodness_of_fit_ref 1.134
_refine_ls_hydrogen_treatment constr
_refine_ls_matrix_type full
_refine_ls_number_parameters 806
_refine_ls_number_reflns 19155
_refine_ls_number_restraints 2
_refine_ls_restrained_S_all 1.135
_refine_ls_R_factor_all 0.0747
_refine_ls_R_factor_gt 0.0666
_refine_ls_shift/su_max 0.002
_refine_ls_shift/su_mean 0.000
_refine_ls_structure_factor_coef Fsqd
_refine_ls_weighting_details 'calc w=1/[\s^2^(Fo^2^)+(0.0193P)^2^+731.0940P] where P=(Fo^2^+2Fc^2^)/3'
_refine_ls_weighting_scheme calc
_refine_ls_wR_factor_gt 0.1357
_refine_ls_wR_factor_ref 0.1387
_reflns_number_gt 17342
_reflns_number_total 19155
_reflns_threshold_expression I>2\s(I)
_cod_data_source_file c6dt00275g2.cif
_cod_data_source_block pbts130731
_cod_depositor_comments
;
The following automatic conversions were performed:

'_symmetry_cell_setting' value 'Orthorhombic' changed to
'orthorhombic' according to
/usr/data/users/saulius/crontab/automatic-downloads/rss-feeds/RSC/lib/dictionaries/cif_core.dic
dictionary named 'cif_core.dic' version 2.4.2 from 2011-04-26.

Automatic conversion script
Id: cif_fix_values 4268 2015-11-12 08:31:59Z antanas 

 Adding full bibliography for 7038380--7038388.cif.
;
_cod_database_code 7038381

loop_
_symmetry_equiv_pos_as_xyz
'x, y, z'
'-x, -y, z'
'-x+1/4, y+1/4, z+1/4'
'x+1/4, -y+1/4, z+1/4'
'x, y+1/2, z+1/2'
'-x, -y+1/2, z+1/2'
'-x+1/4, y+3/4, z+3/4'
'x+1/4, -y+3/4, z+3/4'
'x+1/2, y, z+1/2'
'-x+1/2, -y, z+1/2'
'-x+3/4, y+1/4, z+3/4'
'x+3/4, -y+1/4, z+3/4'
'x+1/2, y+1/2, z'
'-x+1/2, -y+1/2, z'
'-x+3/4, y+3/4, z+1/4'
'x+3/4, -y+3/4, z+1/4'

loop_
_atom_site_label
_atom_site_type_symbol
_atom_site_fract_x
_atom_site_fract_y
_atom_site_fract_z
_atom_site_U_iso_or_equiv
_atom_site_adp_type
_atom_site_occupancy
_atom_site_symmetry_multiplicity
_atom_site_calc_flag
_atom_site_refinement_flags
_atom_site_disorder_assembly
_atom_site_disorder_group
C1 C 0.54363(17) 0.31510(7) -0.1551(4) 0.0143(11) Uani 1 1 d . B .
C2 C 0.5165(2) 0.31719(8) -0.3171(5) 0.0259(14) Uani 1 1 d . B .
H2 H 0.5152 0.3186 -0.3906 0.031 Uiso 1 1 calc R . .
C3 C 0.48354(19) 0.31420(7) -0.2547(5) 0.0200(12) Uani 1 1 d . B .
H3 H 0.4544 0.3132 -0.2743 0.024 Uiso 1 1 calc R . .
C4 C 0.5965(2) 0.31901(8) -0.2958(5) 0.0281(14) Uani 1 1 d . B .
H4A H 0.6149 0.3242 -0.2420 0.034 Uiso 1 1 calc R . .
H4B H 0.5971 0.3263 -0.3587 0.034 Uiso 1 1 calc R . .
C5 C 0.6137(2) 0.30122(10) -0.3234(6) 0.0378(16) Uani 1 1 d . . .
H5A H 0.6125 0.2944 -0.2587 0.045 Uiso 1 1 calc R A 1
H5B H 0.5933 0.2961 -0.3731 0.045 Uiso 1 1 calc R A 1
C6 C 0.6580(5) 0.2989(2) -0.3692(14) 0.0378(16) Uani 0.50 1 d P B 1
H6A H 0.6588 0.2885 -0.4119 0.045 Uiso 0.50 1 calc PR B 1
H6B H 0.6649 0.3086 -0.4150 0.045 Uiso 0.50 1 calc PR B 1
C7 C 0.6904(6) 0.2977(3) -0.2826(16) 0.057(4) Uani 0.50 1 d P B 1
H7A H 0.6947 0.3089 -0.2515 0.085 Uiso 0.50 1 calc PR B 1
H7B H 0.7175 0.2936 -0.3110 0.085 Uiso 0.50 1 calc PR B 1
H7C H 0.6802 0.2898 -0.2290 0.085 Uiso 0.50 1 calc PR B 1
C6B C 0.6636(5) 0.3049(2) -0.3348(15) 0.0378(16) Uani 0.50 1 d P B 2
H6D H 0.6693 0.3116 -0.3987 0.045 Uiso 0.50 1 calc PR B 2
H6E H 0.6743 0.3113 -0.2737 0.045 Uiso 0.50 1 calc PR B 2
C7B C 0.6848(6) 0.2880(3) -0.3413(17) 0.057(4) Uani 0.50 1 d P B 2
H7D H 0.6834 0.2825 -0.2731 0.085 Uiso 0.50 1 calc PR B 2
H7E H 0.7146 0.2895 -0.3616 0.085 Uiso 0.50 1 calc PR B 2
H7F H 0.6702 0.2811 -0.3935 0.085 Uiso 0.50 1 calc PR B 2
C8 C 0.47620(18) 0.30840(7) -0.0630(4) 0.0170(11) Uani 1 1 d . B .
C9 C 0.49483(19) 0.29875(7) 0.0139(5) 0.0208(12) Uani 1 1 d . . .
H9 H 0.5235 0.2951 0.0069 0.025 Uiso 1 1 calc R . .
C10 C 0.4712(2) 0.29432(8) 0.1025(5) 0.0225(13) Uani 1 1 d . . .
H10 H 0.4840 0.2881 0.1576 0.027 Uiso 1 1 calc R . .
C11 C 0.4290(2) 0.29914(8) 0.1088(6) 0.0266(14) Uani 1 1 d . . .
H11 H 0.4127 0.2960 0.1683 0.032 Uiso 1 1 calc R . .
C12 C 0.40947(19) 0.30858(8) 0.0297(6) 0.0257(14) Uani 1 1 d . . .
C13 C 0.43389(18) 0.31337(7) -0.0569(5) 0.0205(12) Uani 1 1 d . . .
H13 H 0.4216 0.3200 -0.1111 0.025 Uiso 1 1 calc R . .
C14 C 0.3630(2) 0.31351(8) 0.0355(7) 0.0320(16) Uani 1 1 d . . .
H14A H 0.3490 0.3062 0.0880 0.038 Uiso 1 1 calc R . .
H14B H 0.3497 0.3110 -0.0329 0.038 Uiso 1 1 calc R . .
C15 C 0.3662(3) 0.33831(11) 0.2067(6) 0.0418(19) Uani 1 1 d . . .
H15 H 0.3497 0.3486 0.2284 0.050 Uiso 1 1 calc R . .
C16 C 0.4105(4) 0.34318(16) 0.2270(8) 0.070(3) Uani 1 1 d . . .
H16A H 0.4181 0.3529 0.1820 0.084 Uiso 1 1 calc R . .
H16B H 0.4295 0.3336 0.2087 0.084 Uiso 1 1 calc R . .
C17 C 0.4176(4) 0.34802(13) 0.3420(7) 0.063(3) Uani 1 1 d . . .
H17A H 0.4482 0.3505 0.3536 0.075 Uiso 1 1 calc R . .
H17B H 0.4012 0.3584 0.3584 0.075 Uiso 1 1 calc R . .
C18 C 0.4035(4) 0.33371(15) 0.4141(8) 0.079(4) Uani 1 1 d D . .
H18A H 0.4220 0.3237 0.4024 0.095 Uiso 1 1 calc R . .
H18B H 0.4071 0.3373 0.4876 0.095 Uiso 1 1 calc R . .
C19 C 0.3598(3) 0.32898(14) 0.3970(7) 0.0583(18) Uani 1 1 d D . .
H19A H 0.3411 0.3384 0.4187 0.070 Uiso 1 1 calc R . .
H19B H 0.3529 0.3191 0.4415 0.070 Uiso 1 1 calc R . .
C20 C 0.3501(3) 0.32451(14) 0.2827(7) 0.0583(18) Uani 1 1 d . . .
H20A H 0.3189 0.3231 0.2739 0.070 Uiso 1 1 calc R . .
H20B H 0.3638 0.3136 0.2652 0.070 Uiso 1 1 calc R . .
C21 C 0.29268(18) 0.33432(7) 0.0675(6) 0.0227(13) Uani 1 1 d . . .
H21 H 0.2847 0.3234 0.1012 0.027 Uiso 1 1 calc R . .
C22 C 0.2701(2) 0.34844(10) 0.1276(8) 0.0473(17) Uani 1 1 d . . .
H22A H 0.2802 0.3485 0.2009 0.057 Uiso 1 1 calc R . .
H22B H 0.2773 0.3595 0.0960 0.057 Uiso 1 1 calc R . .
C23 C 0.2221(2) 0.34584(10) 0.1254(8) 0.0473(17) Uani 1 1 d . . .
H23A H 0.2150 0.3353 0.1628 0.057 Uiso 1 1 calc R . .
H23B H 0.2081 0.3553 0.1627 0.057 Uiso 1 1 calc R . .
C24 C 0.2049(2) 0.34490(11) 0.0174(10) 0.061(3) Uani 1 1 d . . .
H24A H 0.2087 0.3560 -0.0174 0.074 Uiso 1 1 calc R . .
H24B H 0.1740 0.3424 0.0202 0.074 Uiso 1 1 calc R . .
C25 C 0.2277(2) 0.33106(11) -0.0464(7) 0.0423(19) Uani 1 1 d . . .
H25A H 0.2208 0.3198 -0.0170 0.051 Uiso 1 1 calc R . .
H25B H 0.2175 0.3314 -0.1196 0.051 Uiso 1 1 calc R . .
C26 C 0.2760(2) 0.33384(10) -0.0441(6) 0.0345(16) Uani 1 1 d . . .
H26A H 0.2903 0.3246 -0.0827 0.041 Uiso 1 1 calc R . .
H26B H 0.2829 0.3446 -0.0794 0.041 Uiso 1 1 calc R . .
C27 C 0.4251(2) 0.35585(7) -0.1388(5) 0.0197(12) Uani 1 1 d . . .
C28 C 0.4548(2) 0.35604(8) -0.3016(5) 0.0238(13) Uani 1 1 d . . .
H28 H 0.4572 0.3555 -0.3755 0.029 Uiso 1 1 calc R . .
C29 C 0.4865(2) 0.35839(8) -0.2332(5) 0.0224(12) Uani 1 1 d . . .
H29 H 0.5159 0.3600 -0.2490 0.027 Uiso 1 1 calc R . .
C30 C 0.37606(19) 0.35111(8) -0.2896(5) 0.0255(13) Uani 1 1 d . . .
H30A H 0.3550 0.3494 -0.2330 0.031 Uiso 1 1 calc R . .
H30B H 0.3776 0.3406 -0.3311 0.031 Uiso 1 1 calc R . .
C31 C 0.3609(2) 0.36551(10) -0.3597(6) 0.0337(16) Uani 1 1 d . . .
H31A H 0.3840 0.3684 -0.4092 0.040 Uiso 1 1 calc R . .
H31B H 0.3363 0.3615 -0.4012 0.040 Uiso 1 1 calc R . .
C32 C 0.3479(3) 0.38149(9) -0.3023(6) 0.0390(18) Uani 1 1 d . . .
H32A H 0.3503 0.3912 -0.3509 0.047 Uiso 1 1 calc R . .
H32B H 0.3682 0.3834 -0.2443 0.047 Uiso 1 1 calc R . .
C33 C 0.3030(3) 0.38118(12) -0.2581(8) 0.053(2) Uani 1 1 d . . .
H33A H 0.2825 0.3795 -0.3149 0.079 Uiso 1 1 calc R . .
H33B H 0.2970 0.3920 -0.2232 0.079 Uiso 1 1 calc R . .
H33C H 0.3004 0.3719 -0.2076 0.079 Uiso 1 1 calc R . .
C34 C 0.49178(18) 0.36089(7) -0.0405(5) 0.0159(11) Uani 1 1 d . . .
C35 C 0.4731(2) 0.36881(8) 0.0451(5) 0.0232(13) Uani 1 1 d . . .
H35 H 0.4437 0.3718 0.0440 0.028 Uiso 1 1 calc R . .
C36 C 0.4980(2) 0.37229(9) 0.1323(6) 0.0334(16) Uani 1 1 d . . .
H36 H 0.4856 0.3776 0.1916 0.040 Uiso 1 1 calc R . .
C37 C 0.5409(2) 0.36813(9) 0.1334(5) 0.0316(16) Uani 1 1 d . . .
H37 H 0.5576 0.3710 0.1927 0.038 Uiso 1 1 calc R . .
C38 C 0.55992(19) 0.35984(7) 0.0494(5) 0.0201(12) Uani 1 1 d . . .
C39 C 0.53464(17) 0.35606(7) -0.0382(5) 0.0168(11) Uani 1 1 d . . .
H39 H 0.5467 0.3502 -0.0959 0.020 Uiso 1 1 calc R . .
C40 C 0.60636(18) 0.35482(8) 0.0491(5) 0.0222(13) Uani 1 1 d . . .
H40A H 0.6217 0.3613 0.1034 0.027 Uiso 1 1 calc R . .
H40B H 0.6190 0.3577 -0.0194 0.027 Uiso 1 1 calc R . .
C41 C 0.59461(18) 0.32944(7) 0.2097(5) 0.0177(11) Uani 1 1 d . . .
H41 H 0.5982 0.3405 0.2466 0.021 Uiso 1 1 calc R . .
C42 C 0.6194(2) 0.31579(8) 0.2709(5) 0.0235(13) Uani 1 1 d . . .
H42A H 0.6184 0.3050 0.2320 0.028 Uiso 1 1 calc R . .
H42B H 0.6496 0.3192 0.2774 0.028 Uiso 1 1 calc R . .
C43 C 0.6005(2) 0.31324(9) 0.3790(5) 0.0308(15) Uani 1 1 d . . .
H43A H 0.6161 0.3040 0.4145 0.037 Uiso 1 1 calc R . .
H43B H 0.6048 0.3237 0.4204 0.037 Uiso 1 1 calc R . .
C44 C 0.5535(2) 0.30901(10) 0.3772(6) 0.0362(17) Uani 1 1 d . . .
H44A H 0.5426 0.3082 0.4497 0.043 Uiso 1 1 calc R . .
H44B H 0.5492 0.2979 0.3433 0.043 Uiso 1 1 calc R . .
C45 C 0.5289(2) 0.32249(11) 0.3182(6) 0.0382(17) Uani 1 1 d . . .
H45A H 0.5305 0.3333 0.3569 0.046 Uiso 1 1 calc R . .
H45B H 0.4986 0.3191 0.3132 0.046 Uiso 1 1 calc R . .
C46 C 0.54712(19) 0.32499(9) 0.2081(5) 0.0265(13) Uani 1 1 d . . .
H46A H 0.5430 0.3145 0.1673 0.032 Uiso 1 1 calc R . .
H46B H 0.5312 0.3342 0.1727 0.032 Uiso 1 1 calc R . .
C47 C 0.67199(19) 0.32946(9) 0.0805(5) 0.0273(10) Uani 1 1 d . . .
H47 H 0.6772 0.3181 0.1120 0.033 Uiso 1 1 calc R . .
C48 C 0.69224(19) 0.32899(9) -0.0278(6) 0.0273(10) Uani 1 1 d . . .
H48A H 0.6893 0.3402 -0.0614 0.033 Uiso 1 1 calc R . .
H48B H 0.6772 0.3206 -0.0717 0.033 Uiso 1 1 calc R . .
C49 C 0.7396(2) 0.32428(11) -0.0204(7) 0.043(2) Uani 1 1 d . . .
H49A H 0.7421 0.3124 0.0034 0.052 Uiso 1 1 calc R . .
H49B H 0.7526 0.3251 -0.0907 0.052 Uiso 1 1 calc R . .
C50 C 0.7640(2) 0.33569(11) 0.0542(8) 0.051(2) Uani 1 1 d . . .
H50A H 0.7932 0.3312 0.0631 0.061 Uiso 1 1 calc R . .
H50B H 0.7662 0.3471 0.0234 0.061 Uiso 1 1 calc R . .
C51 C 0.7430(2) 0.33701(9) 0.1600(7) 0.0399(19) Uani 1 1 d . . .
H51A H 0.7587 0.3453 0.2031 0.048 Uiso 1 1 calc R . .
H51B H 0.7445 0.3259 0.1955 0.048 Uiso 1 1 calc R . .
C52 C 0.6963(2) 0.34245(8) 0.1514(6) 0.0292(15) Uani 1 1 d . . .
H52A H 0.6944 0.3539 0.1206 0.035 Uiso 1 1 calc R . .
H52B H 0.6831 0.3428 0.2216 0.035 Uiso 1 1 calc R . .
C53 C 0.80190(17) 0.27121(7) 0.0484(5) 0.0163(11) Uani 1 1 d . . .
C54 C 0.7710(2) 0.27056(10) -0.1097(5) 0.0327(16) Uani 1 1 d . . .
H54 H 0.7678 0.2692 -0.1830 0.039 Uiso 1 1 calc R . .
C55 C 0.7406(2) 0.27507(9) -0.0435(5) 0.0292(14) Uani 1 1 d . . .
H55 H 0.7117 0.2775 -0.0595 0.035 Uiso 1 1 calc R . .
C56 C 0.8492(2) 0.26239(9) -0.0951(5) 0.0276(14) Uani 1 1 d . . .
H56A H 0.8449 0.2580 -0.1668 0.033 Uiso 1 1 calc R . .
H56B H 0.8596 0.2529 -0.0514 0.033 Uiso 1 1 calc R . .
C57 C 0.8823(2) 0.27595(9) -0.0977(6) 0.0327(16) Uani 1 1 d . . .
H57A H 0.8846 0.2812 -0.0278 0.039 Uiso 1 1 calc R . .
H57B H 0.8735 0.2848 -0.1478 0.039 Uiso 1 1 calc R . .
C58 C 0.9254(2) 0.26895(10) -0.1297(6) 0.0303(15) Uani 1 1 d . . .
H58A H 0.9312 0.2585 -0.0895 0.036 Uiso 1 1 calc R . .
H58B H 0.9246 0.2659 -0.2047 0.036 Uiso 1 1 calc R . .
C59 C 0.9614(2) 0.28145(11) -0.1113(7) 0.047(2) Uani 1 1 d . . .
H59A H 0.9566 0.2916 -0.1536 0.070 Uiso 1 1 calc R . .
H59B H 0.9886 0.2763 -0.1312 0.070 Uiso 1 1 calc R . .
H59C H 0.9622 0.2846 -0.0373 0.070 Uiso 1 1 calc R . .
C60 C 0.73740(17) 0.27882(7) 0.1495(5) 0.0151(11) Uani 1 1 d . . .
C61 C 0.75617(18) 0.28841(7) 0.2276(5) 0.0210(12) Uani 1 1 d . . .
H61 H 0.7837 0.2932 0.2176 0.025 Uiso 1 1 calc R . .
C62 C 0.7346(2) 0.29093(8) 0.3196(5) 0.0251(14) Uani 1 1 d . . .
H62 H 0.7475 0.2972 0.3746 0.030 Uiso 1 1 calc R . .
C63 C 0.6936(2) 0.28429(8) 0.3320(5) 0.0234(13) Uani 1 1 d . . .
H63 H 0.6790 0.2859 0.3963 0.028 Uiso 1 1 calc R . .
C64 C 0.67415(18) 0.27549(7) 0.2529(5) 0.0179(11) Uani 1 1 d . . .
C65 C 0.69676(17) 0.27239(7) 0.1611(5) 0.0172(11) Uani 1 1 d . . .
H65 H 0.6843 0.2659 0.1067 0.021 Uiso 1 1 calc R . .
C66 C 0.62873(17) 0.26890(7) 0.2605(5) 0.0182(11) Uani 1 1 d . . .
H66A H 0.6129 0.2730 0.1987 0.022 Uiso 1 1 calc R . .
H66B H 0.6154 0.2741 0.3228 0.022 Uiso 1 1 calc R . .
C67 C 0.56182(17) 0.24563(7) 0.2592(5) 0.0176(11) Uani 1 1 d . . .
H67 H 0.5506 0.2558 0.2967 0.021 Uiso 1 1 calc R . .
C68 C 0.5416(2) 0.22991(8) 0.3075(6) 0.0253(14) Uani 1 1 d . . .
H68A H 0.5483 0.2295 0.3830 0.030 Uiso 1 1 calc R . .
H68B H 0.5535 0.2196 0.2741 0.030 Uiso 1 1 calc R . .
C69 C 0.4931(2) 0.23034(9) 0.2923(6) 0.0327(16) Uani 1 1 d . . .
H69A H 0.4805 0.2199 0.3214 0.039 Uiso 1 1 calc R . .
H69B H 0.4811 0.2400 0.3314 0.039 Uiso 1 1 calc R . .
C70 C 0.4809(2) 0.23187(9) 0.1799(7) 0.040(2) Uani 1 1 d . . .
H70A H 0.4495 0.2327 0.1744 0.048 Uiso 1 1 calc R . .
H70B H 0.4899 0.2215 0.1422 0.048 Uiso 1 1 calc R . .
C71 C 0.5011(2) 0.24726(10) 0.1287(6) 0.0355(17) Uani 1 1 d . . .
H71A H 0.4890 0.2577 0.1594 0.043 Uiso 1 1 calc R . .
H71B H 0.4946 0.2472 0.0530 0.043 Uiso 1 1 calc R . .
C72 C 0.54983(19) 0.24711(9) 0.1449(5) 0.0255(14) Uani 1 1 d . . .
H72A H 0.5623 0.2375 0.1060 0.031 Uiso 1 1 calc R . .
H72B H 0.5621 0.2577 0.1160 0.031 Uiso 1 1 calc R . .
C73 C 0.63538(18) 0.23998(8) 0.4028(5) 0.0203(12) Uani 1 1 d . . .
H73 H 0.6237 0.2284 0.4150 0.024 Uiso 1 1 calc R . .
C74 C 0.6848(3) 0.23852(14) 0.4108(6) 0.0516(12) Uani 1 1 d . . .
H74A H 0.6954 0.2308 0.3558 0.062 Uiso 1 1 calc R . .
H74B H 0.6978 0.2498 0.3990 0.062 Uiso 1 1 calc R . .
C75 C 0.6983(3) 0.23190(14) 0.5173(6) 0.0516(12) Uani 1 1 d . . .
H75A H 0.6877 0.2202 0.5266 0.062 Uiso 1 1 calc R . .
H75B H 0.7298 0.2317 0.5219 0.062 Uiso 1 1 calc R . .
C76 C 0.6806(3) 0.24302(14) 0.6021(6) 0.0516(12) Uani 1 1 d . . .
H76A H 0.6886 0.2382 0.6707 0.062 Uiso 1 1 calc R . .
H76B H 0.6938 0.2544 0.5966 0.062 Uiso 1 1 calc R . .
C77 C 0.6330(3) 0.24490(14) 0.5976(6) 0.0516(12) Uani 1 1 d . . .
H77A H 0.6237 0.2529 0.6526 0.062 Uiso 1 1 calc R . .
H77B H 0.6196 0.2338 0.6118 0.062 Uiso 1 1 calc R . .
C78 C 0.6179(2) 0.25137(11) 0.4916(5) 0.0373(17) Uani 1 1 d . . .
H78A H 0.6278 0.2631 0.4813 0.045 Uiso 1 1 calc R . .
H78B H 0.5863 0.2514 0.4895 0.045 Uiso 1 1 calc R . .
N1 N 0.55279(17) 0.31786(6) -0.2569(4) 0.0213(11) Uani 1 1 d . . .
N2 N 0.50051(15) 0.31281(6) -0.1543(4) 0.0165(10) Uani 1 1 d . . .
N3 N 0.41758(15) 0.35450(6) -0.2439(4) 0.0162(9) Uani 1 1 d . . .
N4 N 0.46805(15) 0.35805(6) -0.1342(4) 0.0150(9) Uani 1 1 d . . .
N5 N 0.80809(16) 0.26818(7) -0.0539(4) 0.0250(12) Uani 1 1 d . . .
N6 N 0.75979(15) 0.27558(6) 0.0545(4) 0.0172(10) Uani 1 1 d . . .
P1 P 0.35134(5) 0.335694(19) 0.06876(12) 0.0178(3) Uani 1 1 d . . .
P2 P 0.61368(5) 0.331904(19) 0.07385(12) 0.0161(3) Uani 1 1 d . B .
P3 P 0.62095(4) 0.245853(18) 0.26890(12) 0.0158(3) Uani 1 1 d . . .
Cu1 Cu 0.58450(2) 0.314172(9) -0.04027(6) 0.01850(15) Uani 1 1 d . . .
Cu2 Cu 0.38190(2) 0.355265(9) -0.03017(6) 0.01895(15) Uani 1 1 d . . .
Cu3 Cu 0.65497(2) 0.228838(9) 0.15778(6) 0.01743(15) Uani 1 1 d . . .
Br1 Br 0.61658(2) 0.286030(9) -0.02129(6) 0.03185(15) Uani 1 1 d . B .
Br2 Br 0.35729(2) 0.383953(9) 0.00525(6) 0.03250(16) Uani 1 1 d . . .
Br3 Br 0.62921(2) 0.199472(8) 0.19026(7) 0.0383(2) Uani 1 1 d . . .

loop_
_atom_site_aniso_label
_atom_site_aniso_U_11
_atom_site_aniso_U_22
_atom_site_aniso_U_33
_atom_site_aniso_U_23
_atom_site_aniso_U_13
_atom_site_aniso_U_12
C1 0.015(3) 0.012(2) 0.016(3) -0.007(2) 0.000(2) -0.001(2)
C2 0.039(4) 0.022(3) 0.017(3) -0.002(2) -0.011(3) -0.002(3)
C3 0.021(3) 0.018(3) 0.021(3) -0.002(2) -0.011(2) 0.004(2)
C4 0.034(4) 0.029(3) 0.022(3) 0.000(3) 0.004(3) -0.016(3)
C5 0.026(3) 0.046(4) 0.041(4) 0.013(3) 0.011(3) 0.001(3)
C6 0.026(3) 0.046(4) 0.041(4) 0.013(3) 0.011(3) 0.001(3)
C7 0.042(7) 0.074(11) 0.054(9) 0.004(7) -0.005(7) -0.007(7)
C6B 0.026(3) 0.046(4) 0.041(4) 0.013(3) 0.011(3) 0.001(3)
C7B 0.042(7) 0.074(11) 0.054(9) 0.004(7) -0.005(7) -0.007(7)
C8 0.021(3) 0.013(3) 0.017(3) -0.007(2) 0.002(2) 0.001(2)
C9 0.015(3) 0.018(3) 0.029(3) -0.003(2) 0.000(2) -0.002(2)
C10 0.021(3) 0.022(3) 0.025(3) 0.006(2) 0.005(2) 0.004(2)
C11 0.018(3) 0.028(3) 0.034(4) 0.005(3) 0.009(3) 0.004(2)
C12 0.018(3) 0.013(3) 0.046(4) -0.001(3) 0.004(3) 0.001(2)
C13 0.016(3) 0.015(3) 0.031(3) 0.002(2) 0.002(2) -0.001(2)
C14 0.020(3) 0.017(3) 0.059(5) 0.006(3) 0.006(3) 0.002(2)
C15 0.042(4) 0.057(5) 0.026(4) 0.016(3) -0.012(3) -0.018(4)
C16 0.077(7) 0.086(8) 0.047(6) 0.028(5) -0.012(5) -0.021(6)
C17 0.095(8) 0.052(6) 0.041(5) -0.003(4) -0.025(5) -0.029(5)
C18 0.129(11) 0.076(8) 0.032(5) -0.001(5) -0.012(6) -0.024(7)
C19 0.061(4) 0.075(5) 0.039(4) 0.020(3) 0.010(3) -0.004(4)
C20 0.061(4) 0.075(5) 0.039(4) 0.020(3) 0.010(3) -0.004(4)
C21 0.011(3) 0.012(3) 0.045(4) 0.001(3) 0.007(3) 0.001(2)
C22 0.023(3) 0.027(3) 0.092(5) -0.025(3) 0.015(3) -0.002(2)
C23 0.023(3) 0.027(3) 0.092(5) -0.025(3) 0.015(3) -0.002(2)
C24 0.020(4) 0.032(4) 0.132(10) -0.019(5) -0.007(5) -0.001(3)
C25 0.022(3) 0.047(5) 0.059(5) -0.004(4) -0.010(3) 0.005(3)
C26 0.021(3) 0.042(4) 0.041(4) 0.009(3) -0.002(3) -0.005(3)
C27 0.024(3) 0.012(3) 0.023(3) 0.008(2) -0.007(2) 0.006(2)
C28 0.026(3) 0.026(3) 0.020(3) -0.005(2) 0.003(2) 0.002(2)
C29 0.022(3) 0.022(3) 0.024(3) 0.000(2) 0.001(2) -0.001(2)
C30 0.022(3) 0.026(3) 0.029(3) -0.001(3) -0.006(3) 0.000(2)
C31 0.027(4) 0.043(4) 0.031(4) 0.006(3) -0.014(3) -0.003(3)
C32 0.045(4) 0.028(4) 0.045(5) 0.013(3) -0.010(4) -0.002(3)
C33 0.049(5) 0.047(5) 0.062(6) 0.002(4) -0.010(4) 0.006(4)
C34 0.020(3) 0.013(3) 0.014(3) 0.004(2) 0.002(2) -0.002(2)
C35 0.024(3) 0.023(3) 0.022(3) -0.005(2) -0.008(2) 0.004(2)
C36 0.040(4) 0.032(4) 0.028(4) -0.014(3) -0.004(3) 0.011(3)
C37 0.039(4) 0.030(4) 0.026(4) -0.010(3) -0.023(3) 0.005(3)
C38 0.019(3) 0.014(3) 0.028(3) 0.006(2) -0.006(2) 0.000(2)
C39 0.017(3) 0.013(3) 0.020(3) 0.002(2) 0.002(2) 0.001(2)
C40 0.010(3) 0.026(3) 0.031(3) 0.002(3) -0.009(2) -0.003(2)
C41 0.021(3) 0.016(3) 0.016(3) -0.002(2) -0.003(2) 0.003(2)
C42 0.025(3) 0.023(3) 0.023(3) -0.002(2) 0.001(2) 0.003(2)
C43 0.035(4) 0.033(4) 0.025(3) 0.000(3) -0.008(3) 0.008(3)
C44 0.047(5) 0.038(4) 0.023(4) -0.004(3) 0.012(3) 0.001(3)
C45 0.031(4) 0.048(5) 0.035(4) 0.001(3) 0.010(3) 0.004(3)
C46 0.019(3) 0.031(3) 0.030(4) 0.006(3) 0.007(3) 0.000(2)
C47 0.015(2) 0.035(3) 0.031(3) 0.002(2) 0.0000(19) -0.0048(18)
C48 0.015(2) 0.035(3) 0.031(3) 0.002(2) 0.0000(19) -0.0048(18)
C49 0.023(4) 0.056(5) 0.051(5) 0.010(4) 0.011(3) 0.006(3)
C50 0.013(3) 0.051(5) 0.089(7) 0.027(5) -0.006(4) -0.008(3)
C51 0.024(3) 0.029(4) 0.067(6) 0.008(4) -0.023(4) -0.006(3)
C52 0.018(3) 0.022(3) 0.048(4) 0.005(3) -0.017(3) -0.001(2)
C53 0.009(2) 0.018(3) 0.022(3) 0.006(2) 0.000(2) -0.001(2)
C54 0.030(4) 0.054(5) 0.014(3) 0.002(3) -0.007(3) 0.006(3)
C55 0.019(3) 0.042(4) 0.026(3) 0.004(3) -0.008(3) 0.008(3)
C56 0.019(3) 0.043(4) 0.021(3) -0.002(3) 0.003(2) 0.015(3)
C57 0.025(3) 0.037(4) 0.036(4) 0.011(3) 0.013(3) 0.006(3)
C58 0.016(3) 0.046(4) 0.029(4) 0.000(3) 0.007(3) 0.005(3)
C59 0.029(4) 0.052(5) 0.059(6) 0.019(4) 0.012(4) -0.008(4)
C60 0.011(3) 0.016(3) 0.019(3) 0.004(2) 0.000(2) 0.004(2)
C61 0.015(3) 0.015(3) 0.033(3) 0.001(2) -0.001(2) -0.003(2)
C62 0.021(3) 0.025(3) 0.030(3) -0.014(3) -0.008(3) 0.006(2)
C63 0.033(3) 0.019(3) 0.019(3) 0.003(2) 0.008(2) 0.009(3)
C64 0.015(3) 0.013(3) 0.026(3) 0.004(2) -0.004(2) -0.002(2)
C65 0.017(3) 0.015(3) 0.019(3) 0.004(2) -0.001(2) 0.003(2)
C66 0.014(3) 0.020(3) 0.021(3) 0.002(2) 0.006(2) 0.007(2)
C67 0.009(2) 0.015(3) 0.029(3) 0.004(2) 0.004(2) -0.003(2)
C68 0.024(3) 0.015(3) 0.037(4) 0.012(3) 0.001(3) -0.002(2)
C69 0.021(3) 0.023(3) 0.055(5) 0.011(3) 0.012(3) -0.003(3)
C70 0.019(3) 0.024(4) 0.077(6) 0.003(4) -0.010(3) 0.000(3)
C71 0.024(3) 0.034(4) 0.048(5) 0.013(3) -0.013(3) -0.005(3)
C72 0.015(3) 0.029(3) 0.033(4) 0.003(3) -0.005(2) -0.004(2)
C73 0.019(3) 0.020(3) 0.022(3) 0.011(2) 0.003(2) 0.001(2)
C74 0.036(2) 0.093(4) 0.026(2) 0.013(2) -0.0024(17) 0.012(2)
C75 0.036(2) 0.093(4) 0.026(2) 0.013(2) -0.0024(17) 0.012(2)
C76 0.036(2) 0.093(4) 0.026(2) 0.013(2) -0.0024(17) 0.012(2)
C77 0.036(2) 0.093(4) 0.026(2) 0.013(2) -0.0024(17) 0.012(2)
C78 0.035(4) 0.054(5) 0.023(4) 0.004(3) 0.007(3) 0.002(3)
N1 0.028(3) 0.015(2) 0.021(3) 0.0018(19) 0.003(2) -0.003(2)
N2 0.018(2) 0.015(2) 0.017(2) -0.0050(19) -0.0032(19) 0.0040(19)
N3 0.017(2) 0.015(2) 0.016(2) -0.0021(18) -0.0008(19) -0.0007(18)
N4 0.016(2) 0.018(2) 0.012(2) 0.0039(18) 0.0009(17) 0.0067(18)
N5 0.018(2) 0.040(3) 0.016(3) 0.007(2) 0.005(2) 0.005(2)
N6 0.012(2) 0.022(2) 0.018(2) 0.0058(19) 0.0037(18) 0.0012(18)
P1 0.0152(7) 0.0156(7) 0.0224(8) 0.0009(6) 0.0052(6) -0.0007(5)
P2 0.0115(7) 0.0166(7) 0.0202(7) -0.0012(6) -0.0043(5) -0.0016(5)
P3 0.0123(7) 0.0164(7) 0.0186(7) 0.0022(5) 0.0048(5) 0.0002(5)
Cu1 0.0143(3) 0.0245(4) 0.0167(3) -0.0031(3) 0.0010(3) -0.0050(3)
Cu2 0.0141(3) 0.0243(4) 0.0184(3) 0.0029(3) 0.0019(3) -0.0033(3)
Cu3 0.0109(3) 0.0199(3) 0.0214(4) -0.0031(3) 0.0015(3) 0.0017(3)
Br1 0.0271(3) 0.0319(3) 0.0365(4) 0.0058(3) -0.0028(3) 0.0085(3)
Br2 0.0254(3) 0.0265(3) 0.0456(4) -0.0037(3) 0.0102(3) 0.0059(3)
Br3 0.0212(3) 0.0218(3) 0.0718(6) -0.0024(3) 0.0143(3) -0.0047(3)

loop_
_atom_type_symbol
_atom_type_description
_atom_type_scat_dispersion_real
_atom_type_scat_dispersion_imag
_atom_type_scat_source
C C 0.0033 0.0016 'International Tables Vol C Tables 4.2.6.8 and 6.1.1.4'
H H 0.0000 0.0000 'International Tables Vol C Tables 4.2.6.8 and 6.1.1.4'
N N 0.0061 0.0033 'International Tables Vol C Tables 4.2.6.8 and 6.1.1.4'
P P 0.1023 0.0942 'International Tables Vol C Tables 4.2.6.8 and 6.1.1.4'
Cu Cu 0.3201 1.2651 'International Tables Vol C Tables 4.2.6.8 and 6.1.1.4'
Br Br -0.2901 2.4595 'International Tables Vol C Tables 4.2.6.8 and 6.1.1.4'

loop_
_geom_angle_atom_site_label_1
_geom_angle_atom_site_label_2
_geom_angle_atom_site_label_3
_geom_angle
_geom_angle_site_symmetry_1
_geom_angle_site_symmetry_3
N1 C1 N2 103.9(5) . .
N1 C1 Cu1 126.3(4) . .
N2 C1 Cu1 129.8(4) . .
C3 C2 N1 108.3(5) . .
C3 C2 H2 125.8 . .
N1 C2 H2 125.8 . .
C2 C3 N2 105.7(5) . .
C2 C3 H3 127.1 . .
N2 C3 H3 127.1 . .
N1 C4 C5 110.5(5) . .
N1 C4 H4A 109.6 . .
C5 C4 H4A 109.6 . .
N1 C4 H4B 109.6 . .
C5 C4 H4B 109.6 . .
H4A C4 H4B 108.1 . .
C6 C5 C4 121.1(9) . .
C4 C5 C6B 101.4(8) . .
C6 C5 H5A 107.0 . .
C4 C5 H5A 107.0 . .
C6B C5 H5A 102.4 . .
C6 C5 H5B 107.0 . .
C4 C5 H5B 107.0 . .
C6B C5 H5B 130.4 . .
H5A C5 H5B 106.8 . .
C7 C6 C5 109.9(14) . .
C7 C6 H6A 109.7 . .
C5 C6 H6A 109.7 . .
C7 C6 H6B 109.7 . .
C5 C6 H6B 109.7 . .
H6A C6 H6B 108.2 . .
C7B C6B C5 106.2(13) . .
C7B C6B H6D 110.5 . .
C5 C6B H6D 110.5 . .
C7B C6B H6E 110.5 . .
C5 C6B H6E 110.5 . .
H6D C6B H6E 108.7 . .
C6B C7B H7D 109.5 . .
C6B C7B H7E 109.5 . .
H7D C7B H7E 109.5 . .
C6B C7B H7F 109.5 . .
H7D C7B H7F 109.5 . .
H7E C7B H7F 109.5 . .
C9 C8 C13 121.6(6) . .
C9 C8 N2 119.4(5) . .
C13 C8 N2 119.0(5) . .
C8 C9 C10 119.6(6) . .
C8 C9 H9 120.2 . .
C10 C9 H9 120.2 . .
C11 C10 C9 119.1(6) . .
C11 C10 H10 120.5 . .
C9 C10 H10 120.5 . .
C10 C11 C12 121.7(6) . .
C10 C11 H11 119.2 . .
C12 C11 H11 119.2 . .
C11 C12 C13 118.6(6) . .
C11 C12 C14 121.6(6) . .
C13 C12 C14 119.8(6) . .
C8 C13 C12 119.5(6) . .
C8 C13 H13 120.3 . .
C12 C13 H13 120.3 . .
C12 C14 P1 116.6(5) . .
C12 C14 H14A 108.1 . .
P1 C14 H14A 108.1 . .
C12 C14 H14B 108.1 . .
P1 C14 H14B 108.1 . .
H14A C14 H14B 107.3 . .
C16 C15 C20 112.5(7) . .
C16 C15 P1 116.2(6) . .
C20 C15 P1 116.3(6) . .
C16 C15 H15 103.2 . .
C20 C15 H15 103.2 . .
P1 C15 H15 103.2 . .
C15 C16 C17 111.9(9) . .
C15 C16 H16A 109.2 . .
C17 C16 H16A 109.2 . .
C15 C16 H16B 109.2 . .
C17 C16 H16B 109.2 . .
H16A C16 H16B 107.9 . .
C18 C17 C16 110.7(8) . .
C18 C17 H17A 109.5 . .
C16 C17 H17A 109.5 . .
C18 C17 H17B 109.5 . .
C16 C17 H17B 109.5 . .
H17A C17 H17B 108.1 . .
C19 C18 C17 112.1(9) . .
C19 C18 H18A 109.2 . .
C17 C18 H18A 109.2 . .
C19 C18 H18B 109.2 . .
C17 C18 H18B 109.2 . .
H18A C18 H18B 107.9 . .
C18 C19 C20 113.2(8) . .
C18 C19 H19A 108.9 . .
C20 C19 H19A 108.9 . .
C18 C19 H19B 108.9 . .
C20 C19 H19B 108.9 . .
H19A C19 H19B 107.8 . .
C19 C20 C15 111.9(8) . .
C19 C20 H20A 109.2 . .
C15 C20 H20A 109.2 . .
C19 C20 H20B 109.2 . .
C15 C20 H20B 109.2 . .
H20A C20 H20B 107.9 . .
C26 C21 C22 109.4(6) . .
C26 C21 P1 110.7(4) . .
C22 C21 P1 114.4(5) . .
C26 C21 H21 107.3 . .
C22 C21 H21 107.3 . .
P1 C21 H21 107.3 . .
C23 C22 C21 110.5(6) . .
C23 C22 H22A 109.5 . .
C21 C22 H22A 109.5 . .
C23 C22 H22B 109.5 . .
C21 C22 H22B 109.5 . .
H22A C22 H22B 108.1 . .
C24 C23 C22 112.6(8) . .
C24 C23 H23A 109.1 . .
C22 C23 H23A 109.1 . .
C24 C23 H23B 109.1 . .
C22 C23 H23B 109.1 . .
H23A C23 H23B 107.8 . .
C23 C24 C25 111.2(7) . .
C23 C24 H24A 109.4 . .
C25 C24 H24A 109.4 . .
C23 C24 H24B 109.4 . .
C25 C24 H24B 109.4 . .
H24A C24 H24B 108.0 . .
C26 C25 C24 110.3(7) . .
C26 C25 H25A 109.6 . .
C24 C25 H25A 109.6 . .
C26 C25 H25B 109.6 . .
C24 C25 H25B 109.6 . .
H25A C25 H25B 108.1 . .
C21 C26 C25 111.3(6) . .
C21 C26 H26A 109.4 . .
C25 C26 H26A 109.4 . .
C21 C26 H26B 109.4 . .
C25 C26 H26B 109.4 . .
H26A C26 H26B 108.0 . .
N4 C27 N3 102.9(5) . .
N4 C27 Cu2 131.6(5) . .
N3 C27 Cu2 125.5(4) . .
C29 C28 N3 106.9(6) . .
C29 C28 H28 126.6 . .
N3 C28 H28 126.6 . .
C28 C29 N4 106.4(5) . .
C28 C29 H29 126.8 . .
N4 C29 H29 126.8 . .
N3 C30 C31 112.3(5) . .
N3 C30 H30A 109.2 . .
C31 C30 H30A 109.2 . .
N3 C30 H30B 109.2 . .
C31 C30 H30B 109.2 . .
H30A C30 H30B 107.9 . .
C32 C31 C30 114.8(6) . .
C32 C31 H31A 108.6 . .
C30 C31 H31A 108.6 . .
C32 C31 H31B 108.6 . .
C30 C31 H31B 108.6 . .
H31A C31 H31B 107.5 . .
C31 C32 C33 114.7(7) . .
C31 C32 H32A 108.6 . .
C33 C32 H32A 108.6 . .
C31 C32 H32B 108.6 . .
C33 C32 H32B 108.6 . .
H32A C32 H32B 107.6 . .
C32 C33 H33A 109.5 . .
C32 C33 H33B 109.5 . .
H33A C33 H33B 109.5 . .
C32 C33 H33C 109.5 . .
H33A C33 H33C 109.5 . .
H33B C33 H33C 109.5 . .
C35 C34 C39 120.8(6) . .
C35 C34 N4 120.8(5) . .
C39 C34 N4 118.4(5) . .
C36 C35 C34 118.9(6) . .
C36 C35 H35 120.5 . .
C34 C35 H35 120.5 . .
C37 C36 C35 120.5(6) . .
C37 C36 H36 119.7 . .
C35 C36 H36 119.7 . .
C36 C37 C38 121.3(6) . .
C36 C37 H37 119.3 . .
C38 C37 H37 119.3 . .
C37 C38 C39 118.3(5) . .
C37 C38 C40 122.7(6) . .
C39 C38 C40 119.1(6) . .
C34 C39 C38 120.1(6) . .
C34 C39 H39 120.0 . .
C38 C39 H39 120.0 . .
C38 C40 P2 112.1(4) . .
C38 C40 H40A 109.2 . .
P2 C40 H40A 109.2 . .
C38 C40 H40B 109.2 . .
P2 C40 H40B 109.2 . .
H40A C40 H40B 107.9 . .
C46 C41 C42 109.7(5) . .
C46 C41 P2 109.0(4) . .
C42 C41 P2 112.8(4) . .
C46 C41 H41 108.4 . .
C42 C41 H41 108.4 . .
P2 C41 H41 108.4 . .
C43 C42 C41 111.0(5) . .
C43 C42 H42A 109.4 . .
C41 C42 H42A 109.4 . .
C43 C42 H42B 109.4 . .
C41 C42 H42B 109.4 . .
H42A C42 H42B 108.0 . .
C44 C43 C42 113.3(6) . .
C44 C43 H43A 108.9 . .
C42 C43 H43A 108.9 . .
C44 C43 H43B 108.9 . .
C42 C43 H43B 108.9 . .
H43A C43 H43B 107.7 . .
C43 C44 C45 110.3(6) . .
C43 C44 H44A 109.6 . .
C45 C44 H44A 109.6 . .
C43 C44 H44B 109.6 . .
C45 C44 H44B 109.6 . .
H44A C44 H44B 108.1 . .
C44 C45 C46 111.1(6) . .
C44 C45 H45A 109.4 . .
C46 C45 H45A 109.4 . .
C44 C45 H45B 109.4 . .
C46 C45 H45B 109.4 . .
H45A C45 H45B 108.0 . .
C41 C46 C45 112.2(6) . .
C41 C46 H46A 109.2 . .
C45 C46 H46A 109.2 . .
C41 C46 H46B 109.2 . .
C45 C46 H46B 109.2 . .
H46A C46 H46B 107.9 . .
C48 C47 C52 109.9(5) . .
C48 C47 P2 112.0(5) . .
C52 C47 P2 116.1(5) . .
C48 C47 H47 106.0 . .
C52 C47 H47 106.0 . .
P2 C47 H47 106.0 . .
C47 C48 C49 110.7(6) . .
C47 C48 H48A 109.5 . .
C49 C48 H48A 109.5 . .
C47 C48 H48B 109.5 . .
C49 C48 H48B 109.5 . .
H48A C48 H48B 108.1 . .
C50 C49 C48 112.5(7) . .
C50 C49 H49A 109.1 . .
C48 C49 H49A 109.1 . .
C50 C49 H49B 109.1 . .
C48 C49 H49B 109.1 . .
H49A C49 H49B 107.8 . .
C51 C50 C49 112.7(6) . .
C51 C50 H50A 109.1 . .
C49 C50 H50A 109.1 . .
C51 C50 H50B 109.1 . .
C49 C50 H50B 109.1 . .
H50A C50 H50B 107.8 . .
C50 C51 C52 111.9(7) . .
C50 C51 H51A 109.2 . .
C52 C51 H51A 109.2 . .
C50 C51 H51B 109.2 . .
C52 C51 H51B 109.2 . .
H51A C51 H51B 107.9 . .
C51 C52 C47 108.8(6) . .
C51 C52 H52A 109.9 . .
C47 C52 H52A 109.9 . .
C51 C52 H52B 109.9 . .
C47 C52 H52B 109.9 . .
H52A C52 H52B 108.3 . .
N5 C53 N6 103.8(5) . .
N5 C53 Cu3 126.8(4) . 14_655
N6 C53 Cu3 129.1(4) . 14_655
C55 C54 N5 108.2(6) . .
C55 C54 H54 125.9 . .
N5 C54 H54 125.9 . .
C54 C55 N6 105.9(5) . .
C54 C55 H55 127.0 . .
N6 C55 H55 127.0 . .
N5 C56 C57 113.3(6) . .
N5 C56 H56A 108.9 . .
C57 C56 H56A 108.9 . .
N5 C56 H56B 108.9 . .
C57 C56 H56B 108.9 . .
H56A C56 H56B 107.7 . .
C56 C57 C58 111.4(6) . .
C56 C57 H57A 109.3 . .
C58 C57 H57A 109.3 . .
C56 C57 H57B 109.3 . .
C58 C57 H57B 109.3 . .
H57A C57 H57B 108.0 . .
C59 C58 C57 112.5(7) . .
C59 C58 H58A 109.1 . .
C57 C58 H58A 109.1 . .
C59 C58 H58B 109.1 . .
C57 C58 H58B 109.1 . .
H58A C58 H58B 107.8 . .
C58 C59 H59A 109.5 . .
C58 C59 H59B 109.5 . .
H59A C59 H59B 109.5 . .
C58 C59 H59C 109.5 . .
H59A C59 H59C 109.5 . .
H59B C59 H59C 109.5 . .
C65 C60 C61 121.1(6) . .
C65 C60 N6 118.7(5) . .
C61 C60 N6 120.3(5) . .
C62 C61 C60 119.3(5) . .
C62 C61 H61 120.4 . .
C60 C61 H61 120.4 . .
C61 C62 C63 119.8(6) . .
C61 C62 H62 120.1 . .
C63 C62 H62 120.1 . .
C64 C63 C62 121.0(6) . .
C64 C63 H63 119.5 . .
C62 C63 H63 119.5 . .
C63 C64 C65 119.0(5) . .
C63 C64 C66 122.9(6) . .
C65 C64 C66 118.1(5) . .
C60 C65 C64 119.7(6) . .
C60 C65 H65 120.1 . .
C64 C65 H65 120.1 . .
C64 C66 P3 117.8(4) . .
C64 C66 H66A 107.8 . .
P3 C66 H66A 107.8 . .
C64 C66 H66B 107.8 . .
P3 C66 H66B 107.8 . .
H66A C66 H66B 107.2 . .
C72 C67 C68 110.5(5) . .
C72 C67 P3 108.1(4) . .
C68 C67 P3 113.3(4) . .
C72 C67 H67 108.2 . .
C68 C67 H67 108.2 . .
P3 C67 H67 108.2 . .
C67 C68 C69 110.0(5) . .
C67 C68 H68A 109.7 . .
C69 C68 H68A 109.7 . .
C67 C68 H68B 109.7 . .
C69 C68 H68B 109.7 . .
H68A C68 H68B 108.2 . .
C70 C69 C68 112.2(6) . .
C70 C69 H69A 109.2 . .
C68 C69 H69A 109.2 . .
C70 C69 H69B 109.2 . .
C68 C69 H69B 109.2 . .
H69A C69 H69B 107.9 . .
C69 C70 C71 111.9(6) . .
C69 C70 H70A 109.2 . .
C71 C70 H70A 109.2 . .
C69 C70 H70B 109.2 . .
C71 C70 H70B 109.2 . .
H70A C70 H70B 107.9 . .
C70 C71 C72 110.5(6) . .
C70 C71 H71A 109.6 . .
C72 C71 H71A 109.6 . .
C70 C71 H71B 109.6 . .
C72 C71 H71B 109.6 . .
H71A C71 H71B 108.1 . .
C67 C72 C71 112.1(6) . .
C67 C72 H72A 109.2 . .
C71 C72 H72A 109.2 . .
C67 C72 H72B 109.2 . .
C71 C72 H72B 109.2 . .
H72A C72 H72B 107.9 . .
C78 C73 C74 110.3(6) . .
C78 C73 P3 116.8(4) . .
C74 C73 P3 109.0(4) . .
C78 C73 H73 106.7 . .
C74 C73 H73 106.7 . .
P3 C73 H73 106.7 . .
C75 C74 C73 111.2(7) . .
C75 C74 H74A 109.4 . .
C73 C74 H74A 109.4 . .
C75 C74 H74B 109.4 . .
C73 C74 H74B 109.4 . .
H74A C74 H74B 108.0 . .
C76 C75 C74 110.1(8) . .
C76 C75 H75A 109.6 . .
C74 C75 H75A 109.6 . .
C76 C75 H75B 109.6 . .
C74 C75 H75B 109.6 . .
H75A C75 H75B 108.1 . .
C77 C76 C75 113.4(8) . .
C77 C76 H76A 108.9 . .
C75 C76 H76A 108.9 . .
C77 C76 H76B 108.9 . .
C75 C76 H76B 108.9 . .
H76A C76 H76B 107.7 . .
C76 C77 C78 112.1(7) . .
C76 C77 H77A 109.2 . .
C78 C77 H77A 109.2 . .
C76 C77 H77B 109.2 . .
C78 C77 H77B 109.2 . .
H77A C77 H77B 107.9 . .
C77 C78 C73 110.3(7) . .
C77 C78 H78A 109.6 . .
C73 C78 H78A 109.6 . .
C77 C78 H78B 109.6 . .
C73 C78 H78B 109.6 . .
H78A C78 H78B 108.1 . .
C1 N1 C2 111.0(5) . .
C1 N1 C4 122.6(5) . .
C2 N1 C4 125.9(5) . .
C1 N2 C3 111.1(5) . .
C1 N2 C8 124.3(5) . .
C3 N2 C8 124.4(5) . .
C27 N3 C28 111.8(5) . .
C27 N3 C30 124.4(5) . .
C28 N3 C30 123.8(5) . .
C27 N4 C29 112.0(5) . .
C27 N4 C34 124.9(5) . .
C29 N4 C34 122.9(5) . .
C53 N5 C54 111.0(5) . .
C53 N5 C56 122.2(5) . .
C54 N5 C56 126.8(6) . .
C53 N6 C55 111.0(5) . .
C53 N6 C60 124.6(5) . .
C55 N6 C60 124.1(5) . .
C15 P1 C14 106.2(4) . .
C15 P1 C21 105.6(3) . .
C14 P1 C21 98.0(3) . .
C15 P1 Cu2 111.2(2) . .
C14 P1 Cu2 116.5(2) . .
C21 P1 Cu2 117.9(2) . .
C47 P2 C41 105.5(3) . .
C47 P2 C40 103.5(3) . .
C41 P2 C40 102.9(3) . .
C47 P2 Cu1 111.9(2) . .
C41 P2 Cu1 114.76(19) . .
C40 P2 Cu1 116.9(2) . .
C73 P3 C66 105.8(3) . .
C73 P3 C67 107.8(3) . .
C66 P3 C67 97.9(2) . .
C73 P3 Cu3 109.0(2) . .
C66 P3 Cu3 119.74(19) . .
C67 P3 Cu3 115.4(2) . .
C1 Cu1 P2 137.91(17) . .
C1 Cu1 Br1 112.21(16) . .
P2 Cu1 Br1 109.74(5) . .
C27 Cu2 P1 136.66(17) . .
C27 Cu2 Br2 109.39(17) . .
P1 Cu2 Br2 113.93(5) . .
C53 Cu3 P3 142.44(17) 14_655 .
C53 Cu3 Br3 110.08(17) 14_655 .
P3 Cu3 Br3 107.46(5) . .

loop_
_geom_bond_atom_site_label_1
_geom_bond_atom_site_label_2
_geom_bond_distance
_geom_bond_site_symmetry_2
C1 N1 1.352(7) .
C1 N2 1.365(7) .
C1 Cu1 1.952(6) .
C2 C3 1.328(9) .
C2 N1 1.376(8) .
C2 H2 0.9500 .
C3 N2 1.396(7) .
C3 H3 0.9500 .
C4 N1 1.461(8) .
C4 C5 1.548(10) .
C4 H4A 0.9900 .
C4 H4B 0.9900 .
C5 C6 1.518(17) .
C5 C6B 1.599(17) .
C5 H5A 0.9900 .
C5 H5B 0.9900 .
C6 C7 1.51(3) .
C6 H6A 0.9900 .
C6 H6B 0.9900 .
C7 H7A 0.9800 .
C7 H7B 0.9800 .
C7 H7C 0.9800 .
C6B C7B 1.49(3) .
C6B H6D 0.9900 .
C6B H6E 0.9900 .
C7B H7D 0.9800 .
C7B H7E 0.9800 .
C7B H7F 0.9800 .
C8 C9 1.376(9) .
C8 C13 1.386(8) .
C8 N2 1.439(7) .
C9 C10 1.400(9) .
C9 H9 0.9500 .
C10 C11 1.381(8) .
C10 H10 0.9500 .
C11 C12 1.398(10) .
C11 H11 0.9500 .
C12 C13 1.400(9) .
C12 C14 1.511(9) .
C13 H13 0.9500 .
C14 P1 1.841(7) .
C14 H14A 0.9900 .
C14 H14B 0.9900 .
C15 C16 1.466(13) .
C15 C20 1.547(11) .
C15 P1 1.839(8) .
C15 H15 1.0000 .
C16 C17 1.537(14) .
C16 H16A 0.9900 .
C16 H16B 0.9900 .
C17 C18 1.526(14) .
C17 H17A 0.9900 .
C17 H17B 0.9900 .
C18 C19 1.440(12) .
C18 H18A 0.9900 .
C18 H18B 0.9900 .
C19 C20 1.536(13) .
C19 H19A 0.9900 .
C19 H19B 0.9900 .
C20 H20A 0.9900 .
C20 H20B 0.9900 .
C21 C26 1.522(10) .
C21 C22 1.529(9) .
C21 P1 1.844(6) .
C21 H21 1.0000 .
C22 C23 1.523(10) .
C22 H22A 0.9900 .
C22 H22B 0.9900 .
C23 C24 1.485(15) .
C23 H23A 0.9900 .
C23 H23B 0.9900 .
C24 C25 1.542(12) .
C24 H24A 0.9900 .
C24 H24B 0.9900 .
C25 C26 1.531(9) .
C25 H25A 0.9900 .
C25 H25B 0.9900 .
C26 H26A 0.9900 .
C26 H26B 0.9900 .
C27 N4 1.359(8) .
C27 N3 1.372(8) .
C27 Cu2 1.943(6) .
C28 C29 1.340(9) .
C28 N3 1.386(8) .
C28 H28 0.9500 .
C29 N4 1.395(8) .
C29 H29 0.9500 .
C30 N3 1.453(7) .
C30 C31 1.525(9) .
C30 H30A 0.9900 .
C30 H30B 0.9900 .
C31 C32 1.517(11) .
C31 H31A 0.9900 .
C31 H31B 0.9900 .
C32 C33 1.519(12) .
C32 H32A 0.9900 .
C32 H32B 0.9900 .
C33 H33A 0.9800 .
C33 H33B 0.9800 .
C33 H33C 0.9800 .
C34 C35 1.393(8) .
C34 C39 1.398(8) .
C34 N4 1.429(7) .
C35 C36 1.391(9) .
C35 H35 0.9500 .
C36 C37 1.383(10) .
C36 H36 0.9500 .
C37 C38 1.394(9) .
C37 H37 0.9500 .
C38 C39 1.407(8) .
C38 C40 1.510(8) .
C39 H39 0.9500 .
C40 P2 1.853(6) .
C40 H40A 0.9900 .
C40 H40B 0.9900 .
C41 C46 1.531(8) .
C41 C42 1.543(8) .
C41 P2 1.850(6) .
C41 H41 1.0000 .
C42 C43 1.519(9) .
C42 H42A 0.9900 .
C42 H42B 0.9900 .
C43 C44 1.514(11) .
C43 H43A 0.9900 .
C43 H43B 0.9900 .
C44 C45 1.517(11) .
C44 H44A 0.9900 .
C44 H44B 0.9900 .
C45 C46 1.533(10) .
C45 H45A 0.9900 .
C45 H45B 0.9900 .
C46 H46A 0.9900 .
C46 H46B 0.9900 .
C47 C48 1.526(9) .
C47 C52 1.568(9) .
C47 P2 1.841(6) .
C47 H47 1.0000 .
C48 C49 1.533(9) .
C48 H48A 0.9900 .
C48 H48B 0.9900 .
C49 C50 1.521(13) .
C49 H49A 0.9900 .
C49 H49B 0.9900 .
C50 C51 1.509(13) .
C50 H50A 0.9900 .
C50 H50B 0.9900 .
C51 C52 1.531(9) .
C51 H51A 0.9900 .
C51 H51B 0.9900 .
C52 H52A 0.9900 .
C52 H52B 0.9900 .
C53 N5 1.347(8) .
C53 N6 1.368(7) .
C53 Cu3 1.947(6) 14_655
C54 C55 1.325(10) .
C54 N5 1.378(8) .
C54 H54 0.9500 .
C55 N6 1.391(8) .
C55 H55 0.9500 .
C56 N5 1.465(7) .
C56 C57 1.493(10) .
C56 H56A 0.9900 .
C56 H56B 0.9900 .
C57 C58 1.519(9) .
C57 H57A 0.9900 .
C57 H57B 0.9900 .
C58 C59 1.517(10) .
C58 H58A 0.9900 .
C58 H58B 0.9900 .
C59 H59A 0.9800 .
C59 H59B 0.9800 .
C59 H59C 0.9800 .
C60 C65 1.380(8) .
C60 C61 1.386(8) .
C60 N6 1.429(7) .
C61 C62 1.373(9) .
C61 H61 0.9500 .
C62 C63 1.397(9) .
C62 H62 0.9500 .
C63 C64 1.373(9) .
C63 H63 0.9500 .
C64 C65 1.395(8) .
C64 C66 1.520(8) .
C65 H65 0.9500 .
C66 P3 1.841(6) .
C66 H66A 0.9900 .
C66 H66B 0.9900 .
C67 C72 1.517(9) .
C67 C68 1.526(8) .
C67 P3 1.859(5) .
C67 H67 1.0000 .
C68 C69 1.536(9) .
C68 H68A 0.9900 .
C68 H68B 0.9900 .
C69 C70 1.494(12) .
C69 H69A 0.9900 .
C69 H69B 0.9900 .
C70 C71 1.521(10) .
C70 H70A 0.9900 .
C70 H70B 0.9900 .
C71 C72 1.542(9) .
C71 H71A 0.9900 .
C71 H71B 0.9900 .
C72 H72A 0.9900 .
C72 H72B 0.9900 .
C73 C78 1.551(9) .
C73 C74 1.558(10) .
C73 P3 1.833(6) .
C73 H73 1.0000 .
C74 C75 1.520(11) .
C74 H74A 0.9900 .
C74 H74B 0.9900 .
C75 C76 1.503(13) .
C75 H75A 0.9900 .
C75 H75B 0.9900 .
C76 C77 1.501(11) .
C76 H76A 0.9900 .
C76 H76B 0.9900 .
C77 C78 1.526(10) .
C77 H77A 0.9900 .
C77 H77B 0.9900 .
C78 H78A 0.9900 .
C78 H78B 0.9900 .
P1 Cu2 2.2174(16) .
P2 Cu1 2.2222(16) .
P3 Cu3 2.2299(16) .
Cu1 Br1 2.4534(10) .
Cu2 Br2 2.4379(10) .
Cu3 C53 1.947(6) 14_655
Cu3 Br3 2.4927(10) .

loop_
_geom_torsion_atom_site_label_1
_geom_torsion_atom_site_label_2
_geom_torsion_atom_site_label_3
_geom_torsion_atom_site_label_4
_geom_torsion
_geom_torsion_site_symmetry_1
_geom_torsion_site_symmetry_4
N1 C2 C3 N2 -0.8(7) . .
N1 C4 C5 C6 177.9(9) . .
N1 C4 C5 C6B -166.1(8) . .
C4 C5 C6 C7 86.4(16) . .
C6B C5 C6 C7 46(2) . .
C6 C5 C6B C7B -45(2) . .
C4 C5 C6B C7B 169.4(13) . .
C13 C8 C9 C10 -2.5(9) . .
N2 C8 C9 C10 -179.5(5) . .
C8 C9 C10 C11 2.8(9) . .
C9 C10 C11 C12 -1.1(10) . .
C10 C11 C12 C13 -0.8(10) . .
C10 C11 C12 C14 178.6(6) . .
C9 C8 C13 C12 0.5(9) . .
N2 C8 C13 C12 177.5(5) . .
C11 C12 C13 C8 1.2(9) . .
C14 C12 C13 C8 -178.3(6) . .
C11 C12 C14 P1 104.6(7) . .
C13 C12 C14 P1 -76.0(8) . .
C20 C15 C16 C17 -52.4(13) . .
P1 C15 C16 C17 170.1(7) . .
C15 C16 C17 C18 55.4(14) . .
C16 C17 C18 C19 -56.2(14) . .
C17 C18 C19 C20 54.3(13) . .
C18 C19 C20 C15 -50.2(13) . .
C16 C15 C20 C19 49.2(12) . .
P1 C15 C20 C19 -173.4(7) . .
C26 C21 C22 C23 57.2(9) . .
P1 C21 C22 C23 -177.9(6) . .
C21 C22 C23 C24 -56.9(10) . .
C22 C23 C24 C25 55.1(9) . .
C23 C24 C25 C26 -54.3(10) . .
C22 C21 C26 C25 -58.2(8) . .
P1 C21 C26 C25 174.8(5) . .
C24 C25 C26 C21 56.6(9) . .
N3 C28 C29 N4 0.7(7) . .
N3 C30 C31 C32 -71.5(8) . .
C30 C31 C32 C33 -81.8(8) . .
C39 C34 C35 C36 1.7(9) . .
N4 C34 C35 C36 -176.0(6) . .
C34 C35 C36 C37 0.8(11) . .
C35 C36 C37 C38 -2.3(12) . .
C36 C37 C38 C39 1.3(10) . .
C36 C37 C38 C40 -178.7(7) . .
C35 C34 C39 C38 -2.8(8) . .
N4 C34 C39 C38 175.0(5) . .
C37 C38 C39 C34 1.3(9) . .
C40 C38 C39 C34 -178.7(5) . .
C37 C38 C40 P2 103.1(6) . .
C39 C38 C40 P2 -76.9(6) . .
C46 C41 C42 C43 -53.9(7) . .
P2 C41 C42 C43 -175.6(4) . .
C41 C42 C43 C44 55.4(8) . .
C42 C43 C44 C45 -55.5(8) . .
C43 C44 C45 C46 54.9(8) . .
C42 C41 C46 C45 55.3(7) . .
P2 C41 C46 C45 179.2(5) . .
C44 C45 C46 C41 -56.6(8) . .
C52 C47 C48 C49 58.0(7) . .
P2 C47 C48 C49 -171.4(5) . .
C47 C48 C49 C50 -53.8(9) . .
C48 C49 C50 C51 51.5(9) . .
C49 C50 C51 C52 -54.0(9) . .
C50 C51 C52 C47 57.4(8) . .
C48 C47 C52 C51 -59.7(7) . .
P2 C47 C52 C51 172.0(5) . .
N5 C54 C55 N6 0.5(8) . .
N5 C56 C57 C58 173.8(6) . .
C56 C57 C58 C59 -168.0(7) . .
C65 C60 C61 C62 2.8(9) . .
N6 C60 C61 C62 -178.0(5) . .
C60 C61 C62 C63 -2.1(9) . .
C61 C62 C63 C64 -1.1(9) . .
C62 C63 C64 C65 3.6(9) . .
C62 C63 C64 C66 -176.4(5) . .
C61 C60 C65 C64 -0.3(8) . .
N6 C60 C65 C64 -179.5(5) . .
C63 C64 C65 C60 -2.9(8) . .
C66 C64 C65 C60 177.2(5) . .
C63 C64 C66 P3 -110.8(6) . .
C65 C64 C66 P3 69.2(6) . .
C72 C67 C68 C69 -56.1(7) . .
P3 C67 C68 C69 -177.6(5) . .
C67 C68 C69 C70 56.6(8) . .
C68 C69 C70 C71 -55.8(8) . .
C69 C70 C71 C72 53.7(9) . .
C68 C67 C72 C71 56.2(7) . .
P3 C67 C72 C71 -179.3(5) . .
C70 C71 C72 C67 -54.4(8) . .
C78 C73 C74 C75 56.3(10) . .
P3 C73 C74 C75 -174.1(7) . .
C73 C74 C75 C76 -56.2(11) . .
C74 C75 C76 C77 56.1(11) . .
C75 C76 C77 C78 -55.5(12) . .
C76 C77 C78 C73 53.8(11) . .
C74 C73 C78 C77 -54.2(8) . .
P3 C73 C78 C77 -179.5(6) . .
N2 C1 N1 C2 -0.4(6) . .
Cu1 C1 N1 C2 178.2(4) . .
N2 C1 N1 C4 -172.6(5) . .
Cu1 C1 N1 C4 5.9(8) . .
C3 C2 N1 C1 0.7(7) . .
C3 C2 N1 C4 172.7(6) . .
C5 C4 N1 C1 87.0(7) . .
C5 C4 N1 C2 -84.1(8) . .
N1 C1 N2 C3 -0.1(6) . .
Cu1 C1 N2 C3 -178.6(4) . .
N1 C1 N2 C8 176.0(5) . .
Cu1 C1 N2 C8 -2.5(8) . .
C2 C3 N2 C1 0.6(7) . .
C2 C3 N2 C8 -175.5(5) . .
C9 C8 N2 C1 -30.8(8) . .
C13 C8 N2 C1 152.1(5) . .
C9 C8 N2 C3 144.8(6) . .
C13 C8 N2 C3 -32.3(8) . .
N4 C27 N3 C28 -0.7(6) . .
Cu2 C27 N3 C28 177.7(4) . .
N4 C27 N3 C30 176.7(5) . .
Cu2 C27 N3 C30 -5.0(8) . .
C29 C28 N3 C27 0.0(7) . .
C29 C28 N3 C30 -177.4(5) . .
C31 C30 N3 C27 118.1(7) . .
C31 C30 N3 C28 -64.8(8) . .
N3 C27 N4 C29 1.2(6) . .
Cu2 C27 N4 C29 -177.1(4) . .
N3 C27 N4 C34 177.0(5) . .
Cu2 C27 N4 C34 -1.2(8) . .
C28 C29 N4 C27 -1.2(7) . .
C28 C29 N4 C34 -177.1(5) . .
C35 C34 N4 C27 -28.5(8) . .
C39 C34 N4 C27 153.7(5) . .
C35 C34 N4 C29 146.9(6) . .
C39 C34 N4 C29 -30.9(8) . .
N6 C53 N5 C54 -0.1(7) . .
Cu3 C53 N5 C54 -175.4(5) 14_655 .
N6 C53 N5 C56 -177.6(6) . .
Cu3 C53 N5 C56 7.2(9) 14_655 .
C55 C54 N5 C53 -0.3(9) . .
C55 C54 N5 C56 177.0(7) . .
C57 C56 N5 C53 -73.8(8) . .
C57 C56 N5 C54 109.1(8) . .
N5 C53 N6 C55 0.4(7) . .
Cu3 C53 N6 C55 175.6(5) 14_655 .
N5 C53 N6 C60 175.4(5) . .
Cu3 C53 N6 C60 -9.5(8) 14_655 .
C54 C55 N6 C53 -0.6(8) . .
C54 C55 N6 C60 -175.6(6) . .
C65 C60 N6 C53 -137.6(6) . .
C61 C60 N6 C53 43.2(8) . .
C65 C60 N6 C55 36.7(8) . .
C61 C60 N6 C55 -142.5(6) . .
C16 C15 P1 C14 88.7(8) . .
C20 C15 P1 C14 -47.2(8) . .
C16 C15 P1 C21 -167.9(7) . .
C20 C15 P1 C21 56.2(8) . .
C16 C15 P1 Cu2 -39.0(8) . .
C20 C15 P1 Cu2 -174.9(6) . .
C12 C14 P1 C15 -70.0(7) . .
C12 C14 P1 C21 -178.8(6) . .
C12 C14 P1 Cu2 54.4(7) . .
C26 C21 P1 C15 174.5(5) . .
C22 C21 P1 C15 50.3(7) . .
C26 C21 P1 C14 -76.1(5) . .
C22 C21 P1 C14 159.7(6) . .
C26 C21 P1 Cu2 49.6(5) . .
C22 C21 P1 Cu2 -74.5(6) . .
C48 C47 P2 C41 172.9(5) . .
C52 C47 P2 C41 -59.7(6) . .
C48 C47 P2 C40 -79.3(5) . .
C52 C47 P2 C40 48.0(6) . .
C48 C47 P2 Cu1 47.5(5) . .
C52 C47 P2 Cu1 174.8(4) . .
C46 C41 P2 C47 -160.0(4) . .
C42 C41 P2 C47 -37.9(5) . .
C46 C41 P2 C40 91.8(4) . .
C42 C41 P2 C40 -146.1(4) . .
C46 C41 P2 Cu1 -36.4(4) . .
C42 C41 P2 Cu1 85.7(4) . .
C38 C40 P2 C47 -175.4(5) . .
C38 C40 P2 C41 -65.7(5) . .
C38 C40 P2 Cu1 61.1(5) . .
C78 C73 P3 C66 45.0(5) . .
C74 C73 P3 C66 -80.9(6) . .
C78 C73 P3 C67 -59.0(5) . .
C74 C73 P3 C67 175.1(5) . .
C78 C73 P3 Cu3 175.0(4) . .
C74 C73 P3 Cu3 49.1(6) . .
C64 C66 P3 C73 75.6(5) . .
C64 C66 P3 C67 -173.3(5) . .
C64 C66 P3 Cu3 -47.9(5) . .
C72 C67 P3 C73 -169.2(4) . .
C68 C67 P3 C73 -46.4(5) . .
C72 C67 P3 C66 81.3(5) . .
C68 C67 P3 C66 -155.8(5) . .
C72 C67 P3 Cu3 -47.1(5) . .
C68 C67 P3 Cu3 75.8(5) . .
N1 C1 Cu1 P2 90.5(5) . .
N2 C1 Cu1 P2 -91.3(5) . .
N1 C1 Cu1 Br1 -84.7(5) . .
N2 C1 Cu1 Br1 93.5(5) . .
C47 P2 Cu1 C1 -131.7(3) . .
C41 P2 Cu1 C1 108.1(3) . .
C40 P2 Cu1 C1 -12.6(4) . .
C47 P2 Cu1 Br1 43.5(2) . .
C41 P2 Cu1 Br1 -76.6(2) . .
C40 P2 Cu1 Br1 162.7(2) . .
N4 C27 Cu2 P1 -91.1(6) . .
N3 C27 Cu2 P1 91.0(5) . .
N4 C27 Cu2 Br2 87.3(5) . .
N3 C27 Cu2 Br2 -90.6(5) . .
C15 P1 Cu2 C27 112.6(4) . .
C14 P1 Cu2 C27 -9.3(4) . .
C21 P1 Cu2 C27 -125.4(4) . .
C15 P1 Cu2 Br2 -65.8(3) . .
C14 P1 Cu2 Br2 172.4(3) . .
C21 P1 Cu2 Br2 56.2(3) . .
C73 P3 Cu3 C53 -114.8(3) . 14_655
C66 P3 Cu3 C53 7.1(4) . 14_655
C67 P3 Cu3 C53 123.6(3) . 14_655
C73 P3 Cu3 Br3 63.0(2) . .
C66 P3 Cu3 Br3 -175.1(2) . .
C67 P3 Cu3 Br3 -58.5(2) . .
